data_4341979
loop_
_publ_author_name
'Zhang, Shaowei'
'Ma, Jiangong'
'Zhang, Xiaoping'
'Duan, Eryue'
'Cheng, Peng'

_publ_section_title
;
 Assembly of Metal-Organic Frameworks Based on
 3,3',5,5'-Azobenzene-tetracarboxylic Acid: Photoluminescences, Magnetic
 Properties, and Gas Separations.
;
_journal_issue 2
_journal_name_full 'Inorganic chemistry'
_journal_page_first 586
_journal_page_last 595
_journal_paper_doi 10.1021/ic502488c
_journal_volume 54
_journal_year 2015
_chemical_formula_sum 'C38.25 H42.25 N7.75 O16.75 Zn3'
_chemical_formula_weight 1074.66
_chemical_name_systematic
; 
 ? 
;
_space_group_IT_number 15
_symmetry_cell_setting monoclinic
_symmetry_space_group_name_Hall '-I 2yc'
_symmetry_space_group_name_H-M 'I 1 2/c 1'
_atom_sites_solution_hydrogens geom
_atom_sites_solution_primary direct
_atom_sites_solution_secondary difmap
_audit_creation_method SHELXL-97
_cell_angle_alpha 90.00
_cell_angle_beta 99.478(2)
_cell_angle_gamma 90.00
_cell_formula_units_Z 8
_cell_length_a 21.7672(5)
_cell_length_b 19.6330(5)
_cell_length_c 29.4028(6)
_cell_measurement_reflns_used 14450
_cell_measurement_temperature 128.60(14)
_cell_measurement_theta_max 28.8260
_cell_measurement_theta_min 3.2380
_cell_volume 12393.9(5)
_computing_structure_refinement 'SHELXL-97 (Sheldrick, 1997)'
_computing_structure_solution 'SHELXS-97 (Sheldrick, 1990)'
_diffrn_ambient_temperature 128.60(14)
_diffrn_detector_area_resol_mean 16.2116
_diffrn_measured_fraction_theta_full 0.983
_diffrn_measured_fraction_theta_max 0.983
_diffrn_measurement_device_type 'SuperNova, Single source at offset, Eos'
_diffrn_measurement_method '\w scans'
_diffrn_radiation_monochromator mirror
_diffrn_radiation_source 'SuperNova (Mo) X-ray Source'
_diffrn_radiation_type MoK\a
_diffrn_radiation_wavelength 0.71073
_diffrn_reflns_av_R_equivalents 0.0241
_diffrn_reflns_av_sigmaI/netI 0.0355
_diffrn_reflns_limit_h_max 25
_diffrn_reflns_limit_h_min -25
_diffrn_reflns_limit_k_max 22
_diffrn_reflns_limit_k_min -23
_diffrn_reflns_limit_l_max 34
_diffrn_reflns_limit_l_min -20
_diffrn_reflns_number 22642
_diffrn_reflns_theta_full 25.01
_diffrn_reflns_theta_max 25.01
_diffrn_reflns_theta_min 3.14
_exptl_absorpt_coefficient_mu 1.210
_exptl_absorpt_correction_T_max 0.8684
_exptl_absorpt_correction_T_min 0.8300
_exptl_absorpt_correction_type multi-scan
_exptl_absorpt_process_details SADABS
_exptl_crystal_colour Yellow
_exptl_crystal_density_diffrn 1.152
_exptl_crystal_density_method 'not measured'
_exptl_crystal_description Block
_exptl_crystal_F_000 4400
_exptl_crystal_size_max 0.16
_exptl_crystal_size_mid 0.14
_exptl_crystal_size_min 0.12
_platon_squeeze_details
;
;
_refine_diff_density_max 1.486
_refine_diff_density_min -0.676
_refine_diff_density_rms 0.102
_refine_ls_extinction_method none
_refine_ls_goodness_of_fit_ref 1.084
_refine_ls_hydrogen_treatment mixed
_refine_ls_matrix_type full
_refine_ls_number_parameters 682
_refine_ls_number_reflns 10743
_refine_ls_number_restraints 43
_refine_ls_restrained_S_all 1.098
_refine_ls_R_factor_all 0.0527
_refine_ls_R_factor_gt 0.0458
_refine_ls_shift/su_max 0.002
_refine_ls_shift/su_mean 0.000
_refine_ls_structure_factor_coef Fsqd
_refine_ls_weighting_details 'calc w=1/[\s^2^(Fo^2^)+(0.0740P)^2^+39.9115P] where P=(Fo^2^+2Fc^2^)/3'
_refine_ls_weighting_scheme calc
_refine_ls_wR_factor_gt 0.1298
_refine_ls_wR_factor_ref 0.1349
_reflns_number_gt 9302
_reflns_number_total 10743
_reflns_threshold_expression >2sigma(I)
_cod_data_source_file ic502488c_si_002.cif
_cod_data_source_block 3
_cod_depositor_comments
;
The following automatic conversions were performed:

'_symmetry_cell_setting' value 'Monoclinic' changed to 'monoclinic'
according to
/home/saulius/struct/COD-crude-data--automatic-downloads/rss-feeds/ACS/lib/dictionaries/cif_core.dic
dictionary named 'cif_core.dic' version 2.4.2 from
2011-04-26.

'_exptl_absorpt_correction_type' value 'Multi-scan'
changed to 'multi-scan' according to
/home/saulius/struct/COD-crude-data--automatic-downloads/rss-feeds/ACS/lib/dictionaries/cif_core.dic
dictionary named 'cif_core.dic' version 2.4.2 from 2011-04-26.

Automatic conversion script
Id: cif_fix_values 2935 2014-11-11 08:27:57Z andrius 

 Adding full bibliography for 4341977--4341981.cif.
;
_cod_original_cell_volume 12394.0(5)
_cod_original_sg_symbol_H-M I2/c
_cod_database_code 4341979

loop_
_symmetry_equiv_pos_as_xyz
'x, y, z'
'-x, y, -z+1/2'
'x+1/2, y+1/2, z+1/2'
'-x+1/2, y+1/2, -z+1'
'-x, -y, -z'
'x, -y, z-1/2'
'-x+1/2, -y+1/2, -z+1/2'
'x+1/2, -y+1/2, z'

loop_
_atom_site_label
_atom_site_type_symbol
_atom_site_fract_x
_atom_site_fract_y
_atom_site_fract_z
_atom_site_U_iso_or_equiv
_atom_site_adp_type
_atom_site_occupancy
_atom_site_symmetry_multiplicity
_atom_site_calc_flag
_atom_site_refinement_flags
_atom_site_disorder_assembly
_atom_site_disorder_group
Zn1 Zn 0.691475(16) 0.257519(18) 0.518080(12) 0.01029(11) Uani 1 1 d . . .
Zn2 Zn 0.807498(16) 0.193177(18) 0.495325(12) 0.01028(11) Uani 1 1 d . . .
Zn3 Zn 0.523732(16) 0.474809(18) 0.204859(12) 0.00958(11) Uani 1 1 d . . .
O1 O 0.68018(11) 0.15426(12) 0.50813(9) 0.0203(5) Uani 1 1 d . . .
O2 O 0.76353(10) 0.10140(12) 0.48887(9) 0.0205(5) Uani 1 1 d . . .
O3 O 0.66160(11) 0.27171(13) 0.44921(8) 0.0194(5) Uani 1 1 d . . .
O4 O 0.75053(11) 0.22377(14) 0.43609(8) 0.0243(6) Uani 1 1 d . . .
O5 O 0.74399(11) 0.23650(13) 0.58012(8) 0.0210(5) Uani 1 1 d . . .
O6 O 0.82589(12) 0.17717(13) 0.56378(8) 0.0226(6) Uani 1 1 d . . .
O7 O 0.74066(11) 0.34609(12) 0.51607(9) 0.0217(5) Uani 1 1 d . . .
O8 O 0.82905(12) 0.29382(12) 0.50684(10) 0.0276(6) Uani 1 1 d . . .
O9 O 0.61364(12) 0.28121(16) 0.54056(10) 0.0337(7) Uani 1 1 d U . .
O10 O 0.88287(11) 0.17295(13) 0.46753(9) 0.0223(6) Uani 1 1 d . . .
O11 O 0.53516(10) 0.39852(12) 0.31810(8) 0.0169(5) Uani 1 1 d . . .
O12 O 0.57329(10) 0.40721(13) 0.25203(8) 0.0197(5) Uani 1 1 d . . .
O13 O 0.57025(12) 0.55109(13) 0.24097(8) 0.0229(6) Uani 1 1 d . . .
O14 O 0.54943(11) 0.54069(13) 0.31288(8) 0.0199(5) Uani 1 1 d . . .
O15 O 0.57584(12) 0.47450(12) 0.15528(8) 0.0225(5) Uani 1 1 d U . .
O16 O 0.7770(11) 0.4417(11) 0.2504(6) 0.099(7) Uani 0.25 1 d PD . .
O17 O 0.7099(3) 0.6120(4) 0.1565(2) 0.0485(17) Uani 0.50 1 d P . .
O18 O 0.5676(3) 0.4236(4) 0.5103(2) 0.136(3) Uani 1 1 d . . .
N1 N 0.51286(16) -0.02816(16) 0.49974(17) 0.0422(10) Uani 1 1 d . . .
N2 N 0.75440(16) 0.23989(19) 0.27015(11) 0.0332(8) Uani 1 1 d . . .
N3 N 0.77134(17) 0.23037(19) 0.75644(11) 0.0346(9) Uani 1 1 d . . .
N4 N 0.5548(3) 0.3135(3) 0.59239(19) 0.0768(16) Uani 1 1 d U . .
N5 N 0.9356(2) 0.1858(3) 0.40494(18) 0.0327(12) Uani 0.67 1 d P A 2
N6 N 0.9636(5) 0.2196(5) 0.4425(4) 0.035(2) Uani 0.33 1 d PDU A 1
N7 N 0.6661(2) 0.4583(2) 0.12790(17) 0.0546(11) Uani 1 1 d . B 1
N8 N 0.7858(5) 0.4401(5) 0.3294(3) 0.015(2) Uani 0.25 1 d PDU . .
N9 N 0.8161(4) 0.6015(5) 0.1753(3) 0.055(2) Uani 0.50 1 d P . .
N10 N 0.6050(2) 0.47802(19) 0.45229(15) 0.0466(10) Uani 1 1 d . . .
C1 C 0.70864(15) 0.10266(17) 0.49756(12) 0.0167(7) Uani 1 1 d . . .
C1A C 0.9343(4) 0.2143(5) 0.3590(3) 0.059(2) Uani 0.67 1 d P A 2
H1AA H 0.8970 0.2406 0.3505 0.089 Uiso 0.67 1 calc PR A 2
H1AB H 0.9350 0.1780 0.3372 0.089 Uiso 0.67 1 calc PR A 2
H1AC H 0.9700 0.2430 0.3589 0.089 Uiso 0.67 1 calc PR A 2
C2 C 0.67395(16) 0.03624(18) 0.49565(13) 0.0207(8) Uani 1 1 d . . .
C3 C 0.70371(16) -0.02580(17) 0.49100(12) 0.0182(7) Uani 1 1 d . . .
H3 H 0.7455 -0.0264 0.4878 0.022 Uiso 1 1 calc R . .
C4 C 0.67124(17) -0.08658(18) 0.49115(13) 0.0215(8) Uani 1 1 d . . .
C5 C 0.60821(17) -0.08540(19) 0.49467(16) 0.0294(9) Uani 1 1 d . . .
H5 H 0.5863 -0.1260 0.4950 0.035 Uiso 1 1 calc R . .
C6 C 0.57807(18) -0.02344(19) 0.49765(18) 0.0346(11) Uani 1 1 d . . .
C7 C 0.61104(18) 0.03679(19) 0.49888(16) 0.0304(10) Uani 1 1 d . . .
H7 H 0.5910 0.0780 0.5019 0.036 Uiso 1 1 calc R . .
C8 C 0.69953(16) 0.25445(18) 0.42357(12) 0.0178(7) Uani 1 1 d . . .
C9 C 0.68453(16) 0.27262(18) 0.37339(11) 0.0178(7) Uani 1 1 d . . .
C10 C 0.72310(18) 0.2489(2) 0.34334(13) 0.0257(9) Uani 1 1 d . . .
H10 H 0.7564 0.2204 0.3543 0.031 Uiso 1 1 calc R . .
C11 C 0.71221(18) 0.2674(2) 0.29740(13) 0.0282(9) Uani 1 1 d . . .
C12 C 0.66301(17) 0.3107(2) 0.28070(12) 0.0241(8) Uani 1 1 d . . .
H12 H 0.6562 0.3236 0.2499 0.029 Uiso 1 1 calc R . .
C13 C 0.62443(15) 0.33436(18) 0.31005(12) 0.0179(7) Uani 1 1 d . . .
C14 C 0.63481(16) 0.31455(18) 0.35623(12) 0.0180(7) Uani 1 1 d . . .
H14 H 0.6081 0.3296 0.3757 0.022 Uiso 1 1 calc R . .
C15 C 0.57311(15) 0.38404(17) 0.29166(11) 0.0159(7) Uani 1 1 d . . .
C16 C 0.79239(16) 0.20134(17) 0.59108(11) 0.0178(7) Uani 1 1 d . . .
C17 C 0.81168(16) 0.18525(18) 0.64145(12) 0.0193(7) Uani 1 1 d . . .
C18 C 0.78142(18) 0.2166(2) 0.67370(12) 0.0254(8) Uani 1 1 d . . .
H18 H 0.7500 0.2482 0.6644 0.030 Uiso 1 1 calc R . .
C19 C 0.79853(19) 0.2003(2) 0.72023(12) 0.0269(9) Uani 1 1 d . . .
C20 C 0.84391(18) 0.1519(2) 0.73400(12) 0.0262(9) Uani 1 1 d . . .
H20 H 0.8541 0.1403 0.7650 0.031 Uiso 1 1 calc R . .
C21 C 0.87440(16) 0.12024(18) 0.70161(11) 0.0183(7) Uani 1 1 d . . .
C22 C 0.85872(16) 0.13812(18) 0.65553(11) 0.0186(7) Uani 1 1 d . . .
H22 H 0.8799 0.1184 0.6338 0.022 Uiso 1 1 calc R . .
C23 C 0.57771(16) 0.56649(18) 0.28311(12) 0.0180(7) Uani 1 1 d . . .
C24 C 0.6066(3) 0.3069(3) 0.5767(2) 0.0615(15) Uani 1 1 d U . .
H24 H 0.6421 0.3239 0.5951 0.074 Uiso 1 1 calc R . .
C25 C 0.5484(4) 0.3485(4) 0.6335(3) 0.0838(17) Uani 1 1 d U . .
H25A H 0.5491 0.3164 0.6582 0.126 Uiso 1 1 calc R . .
H25B H 0.5095 0.3727 0.6290 0.126 Uiso 1 1 calc R . .
H25C H 0.5821 0.3802 0.6411 0.126 Uiso 1 1 calc R . .
C26 C 0.4981(4) 0.2890(6) 0.5669(3) 0.125(4) Uani 1 1 d . . .
H26A H 0.4856 0.3178 0.5406 0.187 Uiso 1 1 calc R . .
H26B H 0.4665 0.2893 0.5861 0.187 Uiso 1 1 calc R . .
H26C H 0.5039 0.2433 0.5567 0.187 Uiso 1 1 calc R . .
C27 C 0.8871(3) 0.1984(3) 0.4270(2) 0.0281(13) Uani 0.67 1 d P A 2
H27 H 0.8552 0.2264 0.4128 0.034 Uiso 0.67 1 calc PR A 2
C28 C 0.9268(5) 0.2151(7) 0.4723(6) 0.040(3) Uani 0.33 1 d P A 1
H28 H 0.9328 0.2436 0.4979 0.048 Uiso 0.33 1 calc PR A 1
C29 C 0.79674(16) 0.34581(18) 0.51101(12) 0.0193(7) Uani 1 1 d . . .
C30 C 0.9860(3) 0.1467(4) 0.4254(3) 0.082(2) Uani 1 1 d . . .
H30D H 1.0051 0.1680 0.4536 0.123 Uiso 0.67 1 calc PR A 2
H30E H 1.0158 0.1432 0.4048 0.123 Uiso 0.67 1 calc PR A 2
H30F H 0.9717 0.1021 0.4319 0.123 Uiso 0.67 1 calc PR A 2
H30A H 1.0082 0.1223 0.4513 0.123 Uiso 0.33 1 calc PR A 1
H30B H 1.0128 0.1538 0.4030 0.123 Uiso 0.33 1 calc PR A 1
H30C H 0.9502 0.1208 0.4118 0.123 Uiso 0.33 1 calc PR A 1
C31 C 1.0105(7) 0.2744(9) 0.4474(7) 0.062(5) Uani 0.33 1 d PD A 1
H31A H 1.0515 0.2549 0.4533 0.093 Uiso 0.33 1 calc PR A 1
H31B H 1.0047 0.3034 0.4727 0.093 Uiso 0.33 1 calc PR A 1
H31C H 1.0058 0.3007 0.4195 0.093 Uiso 0.33 1 calc PR A 1
C32 C 0.8043(10) 0.4186(11) 0.2900(6) 0.056(5) Uani 0.25 1 d PDU . .
H32 H 0.8365 0.3873 0.2913 0.067 Uiso 0.25 1 calc PR . .
C33 C 0.8069(7) 0.4169(10) 0.3732(5) 0.043(5) Uani 0.25 1 d PD . .
H33A H 0.8337 0.4505 0.3899 0.065 Uiso 0.25 1 calc PR . .
H33B H 0.8297 0.3754 0.3717 0.065 Uiso 0.25 1 calc PR . .
H33C H 0.7721 0.4087 0.3887 0.065 Uiso 0.25 1 calc PR . .
C34 C 0.7359(7) 0.4868(8) 0.3223(6) 0.033(4) Uani 0.25 1 d PDU . .
H34A H 0.7002 0.4671 0.3326 0.049 Uiso 0.25 1 calc PR . .
H34B H 0.7258 0.4975 0.2901 0.049 Uiso 0.25 1 calc PR . .
H34C H 0.7476 0.5278 0.3394 0.049 Uiso 0.25 1 calc PR . .
C35 C 0.6313(2) 0.4550(3) 0.16024(19) 0.0450(11) Uani 1 1 d U B 1
H35 H 0.6489 0.4370 0.1887 0.054 Uiso 1 1 calc R B 1
C36 C 0.7298(3) 0.4341(4) 0.1351(3) 0.093(3) Uani 1 1 d . . .
H36A H 0.7343 0.3999 0.1126 0.140 Uiso 1 1 calc R B 1
H36B H 0.7399 0.4150 0.1655 0.140 Uiso 1 1 calc R B 1
H36C H 0.7573 0.4715 0.1321 0.140 Uiso 1 1 calc R B 1
C37 C 0.6451(3) 0.4860(4) 0.0847(2) 0.075(2) Uani 1 1 d . . .
H37A H 0.6012 0.4946 0.0814 0.113 Uiso 1 1 calc R B 1
H37B H 0.6530 0.4546 0.0613 0.113 Uiso 1 1 calc R B 1
H37C H 0.6667 0.5280 0.0815 0.113 Uiso 1 1 calc R B 1
C38 C 0.7578(6) 0.5965(5) 0.1850(4) 0.053(3) Uani 0.50 1 d P . .
H38 H 0.7526 0.5809 0.2140 0.064 Uiso 0.50 1 calc PR . .
C39 C 0.8675(7) 0.5860(10) 0.2094(5) 0.099(4) Uani 0.50 1 d P . .
H39A H 0.9030 0.5761 0.1950 0.148 Uiso 0.50 1 calc PR . .
H39B H 0.8579 0.5470 0.2267 0.148 Uiso 0.50 1 calc PR . .
H39C H 0.8766 0.6242 0.2298 0.148 Uiso 0.50 1 calc PR . .
C40 C 0.8297(8) 0.6200(10) 0.1307(5) 0.099(4) Uani 0.50 1 d P . .
H40A H 0.8325 0.5796 0.1128 0.148 Uiso 0.50 1 calc PR . .
H40B H 0.8685 0.6442 0.1342 0.148 Uiso 0.50 1 calc PR . .
H40C H 0.7970 0.6486 0.1152 0.148 Uiso 0.50 1 calc PR . .
C41 C 0.6045(3) 0.4283(3) 0.4837(3) 0.078(2) Uani 1 1 d . . .
H41 H 0.6350 0.3948 0.4851 0.094 Uiso 1 1 calc R . .
C42 C 0.5613(3) 0.5328(3) 0.4470(2) 0.0714(18) Uani 1 1 d . . .
H42A H 0.5832 0.5753 0.4519 0.107 Uiso 1 1 calc R . .
H42B H 0.5338 0.5281 0.4692 0.107 Uiso 1 1 calc R . .
H42C H 0.5376 0.5318 0.4165 0.107 Uiso 1 1 calc R . .
C43 C 0.6501(3) 0.4796(3) 0.4218(2) 0.0567(14) Uani 1 1 d . . .
H43A H 0.6786 0.4423 0.4289 0.085 Uiso 1 1 calc R . .
H43B H 0.6726 0.5218 0.4257 0.085 Uiso 1 1 calc R . .
H43C H 0.6292 0.4757 0.3905 0.085 Uiso 1 1 calc R . .

loop_
_atom_site_aniso_label
_atom_site_aniso_U_11
_atom_site_aniso_U_22
_atom_site_aniso_U_33
_atom_site_aniso_U_23
_atom_site_aniso_U_13
_atom_site_aniso_U_12
Zn1 0.01076(19) 0.0105(2) 0.0100(2) 0.00144(14) 0.00291(14) 0.00266(14)
Zn2 0.01019(19) 0.0109(2) 0.0100(2) 0.00087(14) 0.00252(14) 0.00235(14)
Zn3 0.00960(19) 0.0119(2) 0.00734(19) -0.00036(13) 0.00153(14) -0.00074(14)
O1 0.0240(13) 0.0121(12) 0.0264(13) -0.0027(10) 0.0088(10) -0.0029(10)
O2 0.0155(12) 0.0156(12) 0.0312(14) -0.0014(11) 0.0065(10) -0.0036(10)
O3 0.0224(12) 0.0263(13) 0.0106(11) 0.0034(10) 0.0057(10) 0.0075(11)
O4 0.0189(12) 0.0407(16) 0.0133(12) 0.0105(11) 0.0024(10) 0.0121(12)
O5 0.0256(13) 0.0229(13) 0.0130(12) 0.0029(10) -0.0011(10) 0.0107(11)
O6 0.0322(14) 0.0256(13) 0.0099(12) -0.0005(10) 0.0029(10) 0.0113(11)
O7 0.0167(12) 0.0159(12) 0.0320(14) 0.0059(11) 0.0021(10) -0.0022(10)
O8 0.0265(14) 0.0123(12) 0.0462(17) -0.0009(12) 0.0121(12) -0.0003(11)
O9 0.0220(13) 0.0527(19) 0.0279(14) 0.0104(13) 0.0089(11) 0.0156(13)
O10 0.0146(12) 0.0237(13) 0.0306(14) -0.0003(11) 0.0100(10) 0.0048(11)
O11 0.0157(11) 0.0191(12) 0.0164(12) 0.0038(10) 0.0042(9) 0.0077(10)
O12 0.0166(12) 0.0275(14) 0.0152(12) 0.0089(10) 0.0036(9) 0.0091(10)
O13 0.0294(14) 0.0254(14) 0.0137(12) -0.0046(11) 0.0027(10) -0.0130(11)
O14 0.0226(13) 0.0228(13) 0.0138(12) 0.0020(10) 0.0016(10) -0.0105(11)
O15 0.0281(12) 0.0264(14) 0.0160(12) -0.0010(10) 0.0125(10) -0.0060(10)
O16 0.130(18) 0.088(14) 0.078(13) 0.001(11) 0.013(12) -0.033(14)
O17 0.048(4) 0.050(4) 0.044(4) 0.003(3) 0.001(3) -0.008(3)
O18 0.090(4) 0.189(7) 0.124(5) 0.107(5) 0.009(4) -0.020(4)
N1 0.0188(18) 0.0163(16) 0.095(3) -0.0084(18) 0.0196(19) -0.0012(13)
N2 0.0367(19) 0.049(2) 0.0156(15) 0.0077(15) 0.0101(14) 0.0292(17)
N3 0.048(2) 0.043(2) 0.0142(16) 0.0053(15) 0.0068(15) 0.0322(17)
N4 0.078(3) 0.096(4) 0.065(3) 0.000(3) 0.037(3) 0.020(3)
N5 0.036(3) 0.034(3) 0.031(3) 0.005(2) 0.016(2) 0.005(2)
N6 0.033(3) 0.036(3) 0.036(3) 0.0022(19) 0.0082(19) -0.0007(19)
N7 0.056(3) 0.051(3) 0.063(3) -0.010(2) 0.029(2) -0.007(2)
N8 0.014(3) 0.015(3) 0.018(3) -0.0005(19) 0.0042(19) -0.0006(19)
N9 0.051(5) 0.073(6) 0.041(5) 0.023(4) 0.010(4) 0.026(5)
N10 0.047(2) 0.031(2) 0.056(3) 0.0102(19) -0.008(2) 0.0033(17)
C1 0.0187(17) 0.0136(17) 0.0173(17) -0.0006(14) 0.0013(13) -0.0020(14)
C1A 0.073(6) 0.063(5) 0.051(5) 0.018(4) 0.039(4) 0.016(5)
C2 0.0166(17) 0.0144(17) 0.031(2) -0.0028(15) 0.0046(15) -0.0026(14)
C3 0.0148(16) 0.0162(18) 0.0237(18) -0.0035(14) 0.0036(14) -0.0005(13)
C4 0.0225(18) 0.0138(17) 0.029(2) -0.0017(15) 0.0057(15) 0.0006(15)
C5 0.0197(18) 0.0111(18) 0.059(3) -0.0062(18) 0.0103(18) -0.0044(15)
C6 0.0171(19) 0.0155(19) 0.074(3) -0.009(2) 0.017(2) -0.0043(15)
C7 0.022(2) 0.0108(17) 0.061(3) -0.0054(18) 0.0149(19) 0.0014(15)
C8 0.0181(17) 0.0223(18) 0.0128(17) 0.0029(14) 0.0019(14) 0.0014(15)
C9 0.0201(17) 0.0227(18) 0.0112(16) 0.0046(14) 0.0038(13) 0.0094(15)
C10 0.0262(19) 0.034(2) 0.0167(18) 0.0070(16) 0.0039(15) 0.0196(17)
C11 0.028(2) 0.043(2) 0.0155(18) 0.0067(17) 0.0099(15) 0.0186(18)
C12 0.029(2) 0.034(2) 0.0097(16) 0.0072(15) 0.0045(14) 0.0182(17)
C13 0.0172(16) 0.0213(18) 0.0152(16) 0.0056(14) 0.0024(13) 0.0096(15)
C14 0.0172(16) 0.0216(18) 0.0160(17) 0.0015(14) 0.0051(13) 0.0045(14)
C15 0.0159(16) 0.0176(17) 0.0139(16) 0.0023(14) 0.0013(13) 0.0044(14)
C16 0.0237(18) 0.0165(17) 0.0120(17) -0.0009(14) -0.0008(14) 0.0027(15)
C17 0.0239(18) 0.0190(18) 0.0142(17) 0.0025(14) 0.0012(14) 0.0073(15)
C18 0.029(2) 0.030(2) 0.0164(18) 0.0030(16) -0.0002(15) 0.0184(17)
C19 0.035(2) 0.034(2) 0.0123(18) 0.0028(16) 0.0039(15) 0.0201(18)
C20 0.035(2) 0.031(2) 0.0120(17) 0.0041(15) 0.0022(15) 0.0159(18)
C21 0.0215(17) 0.0195(18) 0.0123(16) 0.0004(14) -0.0014(13) 0.0087(15)
C22 0.0255(18) 0.0189(18) 0.0115(16) -0.0002(14) 0.0031(14) 0.0065(15)
C23 0.0190(17) 0.0170(17) 0.0164(17) 0.0010(14) -0.0020(14) -0.0062(14)
C24 0.061(3) 0.077(4) 0.048(3) -0.010(3) 0.014(2) 0.000(3)
C25 0.090(2) 0.088(3) 0.078(2) -0.0111(17) 0.0283(18) 0.0130(18)
C26 0.059(4) 0.216(12) 0.105(7) -0.023(7) 0.030(5) -0.005(6)
C27 0.027(3) 0.030(3) 0.031(3) 0.006(3) 0.015(3) 0.005(3)
C28 0.018(6) 0.032(7) 0.075(10) -0.005(7) 0.021(6) -0.002(5)
C29 0.0228(18) 0.0147(17) 0.0198(18) 0.0023(14) 0.0018(14) -0.0025(15)
C30 0.063(4) 0.104(6) 0.089(5) -0.015(4) 0.043(4) 0.004(4)
C31 0.030(7) 0.084(13) 0.075(12) 0.018(10) 0.017(8) -0.008(8)
C32 0.056(6) 0.055(6) 0.055(6) 0.002(2) 0.008(2) -0.002(2)
C33 0.019(8) 0.042(10) 0.070(13) 0.012(10) 0.009(8) -0.007(8)
C34 0.032(4) 0.033(4) 0.034(4) 0.001(2) 0.005(2) -0.002(2)
C35 0.040(2) 0.046(3) 0.053(3) -0.001(2) 0.020(2) 0.003(2)
C36 0.079(5) 0.079(5) 0.139(7) -0.016(5) 0.069(5) 0.001(4)
C37 0.096(5) 0.085(5) 0.059(4) -0.015(3) 0.051(4) -0.028(4)
C38 0.080(8) 0.036(5) 0.050(6) -0.011(5) 0.032(6) -0.011(5)
C39 0.100(8) 0.143(11) 0.056(6) 0.034(6) 0.022(5) 0.029(8)
C40 0.100(8) 0.143(11) 0.056(6) 0.034(6) 0.022(5) 0.029(8)
C41 0.067(4) 0.063(4) 0.091(5) 0.032(4) -0.027(4) 0.001(3)
C42 0.075(4) 0.060(4) 0.080(4) 0.021(3) 0.016(4) 0.017(3)
C43 0.055(3) 0.058(4) 0.051(3) -0.008(3) -0.009(3) 0.007(3)

loop_
_atom_type_symbol
_atom_type_description
_atom_type_scat_dispersion_real
_atom_type_scat_dispersion_imag
_atom_type_scat_source
C C 0.0033 0.0016 'International Tables Vol C Tables 4.2.6.8 and 6.1.1.4'
H H 0.0000 0.0000 'International Tables Vol C Tables 4.2.6.8 and 6.1.1.4'
N N 0.0061 0.0033 'International Tables Vol C Tables 4.2.6.8 and 6.1.1.4'
O O 0.0106 0.0060 'International Tables Vol C Tables 4.2.6.8 and 6.1.1.4'
Zn Zn 0.2839 1.4301 'International Tables Vol C Tables 4.2.6.8 and 6.1.1.4'

loop_
_geom_angle_atom_site_label_1
_geom_angle_atom_site_label_2
_geom_angle_atom_site_label_3
_geom_angle
_geom_angle_site_symmetry_1
_geom_angle_site_symmetry_3
O9 Zn1 O5 97.73(11) . .
O9 Zn1 O3 98.59(10) . .
O5 Zn1 O3 163.69(10) . .
O9 Zn1 O7 106.94(12) . .
O5 Zn1 O7 88.79(10) . .
O3 Zn1 O7 86.45(10) . .
O9 Zn1 O1 101.00(12) . .
O5 Zn1 O1 87.93(10) . .
O3 Zn1 O1 88.99(10) . .
O7 Zn1 O1 152.05(10) . .
O9 Zn1 Zn2 167.44(9) . .
O5 Zn1 Zn2 75.18(7) . .
O3 Zn1 Zn2 88.77(6) . .
O7 Zn1 Zn2 83.55(7) . .
O1 Zn1 Zn2 68.79(7) . .
O10 Zn2 O6 109.76(10) . .
O10 Zn2 O2 101.07(10) . .
O6 Zn2 O2 88.17(11) . .
O10 Zn2 O8 94.51(10) . .
O6 Zn2 O8 89.02(11) . .
O2 Zn2 O8 164.21(10) . .
O10 Zn2 O4 97.67(10) . .
O6 Zn2 O4 152.50(10) . .
O2 Zn2 O4 88.33(11) . .
O8 Zn2 O4 87.02(12) . .
O10 Zn2 Zn1 163.37(8) . .
O6 Zn2 Zn1 83.03(7) . .
O2 Zn2 Zn1 89.62(7) . .
O8 Zn2 Zn1 74.61(7) . .
O4 Zn2 Zn1 69.68(7) . .
O15 Zn3 O13 95.21(10) . .
O15 Zn3 O11 99.23(10) . 2_655
O13 Zn3 O11 165.55(9) . 2_655
O15 Zn3 O14 109.15(10) . 2_655
O13 Zn3 O14 88.11(10) . 2_655
O11 Zn3 O14 87.65(10) 2_655 2_655
O15 Zn3 O12 100.97(10) . .
O13 Zn3 O12 87.85(11) . .
O11 Zn3 O12 88.89(10) 2_655 .
O14 Zn3 O12 149.85(9) 2_655 .
O15 Zn3 Zn3 165.61(8) . 2_655
O13 Zn3 Zn3 75.52(7) . 2_655
O11 Zn3 Zn3 90.21(6) 2_655 2_655
O14 Zn3 Zn3 81.90(7) 2_655 2_655
O12 Zn3 Zn3 68.16(6) . 2_655
C1 O1 Zn1 141.2(2) . .
C1 O2 Zn2 114.2(2) . .
C8 O3 Zn1 115.2(2) . .
C8 O4 Zn2 139.9(2) . .
C16 O5 Zn1 131.8(2) . .
C16 O6 Zn2 122.5(2) . .
C29 O7 Zn1 121.6(2) . .
C29 O8 Zn2 133.1(2) . .
C24 O9 Zn1 129.3(4) . .
C28 O10 C27 71.6(8) . .
C28 O10 Zn2 119.2(6) . .
C27 O10 Zn2 119.0(3) . .
C15 O11 Zn3 114.1(2) . 2_655
C15 O12 Zn3 140.3(2) . .
C23 O13 Zn3 132.1(2) . .
C23 O14 Zn3 121.7(2) . 2_655
C35 O15 Zn3 124.8(3) . .
N1 N1 C6 113.3(4) 5_656 .
N2 N2 C11 114.0(4) 7_655 .
N3 N3 C19 114.7(4) 7_656 .
C24 N4 C25 124.6(7) . .
C24 N4 C26 120.7(6) . .
C25 N4 C26 114.5(6) . .
C27 N5 C30 121.0(5) . .
C27 N5 C1A 118.5(6) . .
C30 N5 C1A 120.4(5) . .
C28 N6 C31 118.8(12) . .
C28 N6 C30 113.9(9) . .
C31 N6 C30 116.0(10) . .
C35 N7 C37 122.7(5) . .
C35 N7 C36 122.1(6) . .
C37 N7 C36 115.2(5) . .
C32 N8 C33 126.9(14) . .
C32 N8 C34 113.9(13) . .
C33 N8 C34 119.0(12) . .
C38 N9 C39 119.9(10) . .
C38 N9 C40 123.5(10) . .
C39 N9 C40 116.6(11) . .
C41 N10 C42 122.8(6) . .
C41 N10 C43 121.8(5) . .
C42 N10 C43 115.4(4) . .
O1 C1 O2 126.1(3) . .
O1 C1 C2 116.4(3) . .
O2 C1 C2 117.5(3) . .
N5 C1A H1AA 109.5 . .
N5 C1A H1AB 109.5 . .
H1AA C1A H1AB 109.5 . .
N5 C1A H1AC 109.5 . .
H1AA C1A H1AC 109.5 . .
H1AB C1A H1AC 109.5 . .
C7 C2 C3 119.5(3) . .
C7 C2 C1 119.1(3) . .
C3 C2 C1 121.5(3) . .
C4 C3 C2 120.3(3) . .
C4 C3 H3 119.8 . .
C2 C3 H3 119.8 . .
C3 C4 C5 119.6(3) . .
C3 C4 C29 121.2(3) . 4_645
C5 C4 C29 119.1(3) . 4_645
C6 C5 C4 120.0(3) . .
C6 C5 H5 120.0 . .
C4 C5 H5 120.0 . .
C7 C6 C5 120.1(4) . .
C7 C6 N1 124.6(3) . .
C5 C6 N1 115.2(3) . .
C6 C7 C2 120.4(3) . .
C6 C7 H7 119.8 . .
C2 C7 H7 119.8 . .
O3 C8 O4 126.0(3) . .
O3 C8 C9 118.0(3) . .
O4 C8 C9 116.0(3) . .
C14 C9 C10 118.9(3) . .
C14 C9 C8 121.9(3) . .
C10 C9 C8 119.1(3) . .
C11 C10 C9 120.5(3) . .
C11 C10 H10 119.8 . .
C9 C10 H10 119.8 . .
C10 C11 C12 120.2(3) . .
C10 C11 N2 115.4(3) . .
C12 C11 N2 124.4(3) . .
C13 C12 C11 119.8(3) . .
C13 C12 H12 120.1 . .
C11 C12 H12 120.1 . .
C12 C13 C14 119.8(3) . .
C12 C13 C15 118.9(3) . .
C14 C13 C15 121.3(3) . .
C9 C14 C13 120.7(3) . .
C9 C14 H14 119.6 . .
C13 C14 H14 119.6 . .
O12 C15 O11 126.7(3) . .
O12 C15 C13 116.8(3) . .
O11 C15 C13 116.5(3) . .
O5 C16 O6 126.2(3) . .
O5 C16 C17 117.0(3) . .
O6 C16 C17 116.7(3) . .
C18 C17 C22 120.1(3) . .
C18 C17 C16 119.6(3) . .
C22 C17 C16 120.3(3) . .
C17 C18 C19 119.3(3) . .
C17 C18 H18 120.4 . .
C19 C18 H18 120.4 . .
C20 C19 C18 120.5(3) . .
C20 C19 N3 115.4(3) . .
C18 C19 N3 124.1(3) . .
C19 C20 C21 120.3(3) . .
C19 C20 H20 119.9 . .
C21 C20 H20 119.9 . .
C22 C21 C20 119.1(3) . .
C22 C21 C23 121.2(3) . 4_645
C20 C21 C23 119.6(3) . 4_645
C21 C22 C17 120.6(3) . .
C21 C22 H22 119.7 . .
C17 C22 H22 119.7 . .
O14 C23 O13 126.1(3) . .
O14 C23 C21 118.1(3) . 4_655
O13 C23 C21 115.8(3) . 4_655
O9 C24 N4 126.9(6) . .
O9 C24 H24 116.6 . .
N4 C24 H24 116.6 . .
N4 C25 H25A 109.5 . .
N4 C25 H25B 109.5 . .
H25A C25 H25B 109.5 . .
N4 C25 H25C 109.5 . .
H25A C25 H25C 109.5 . .
H25B C25 H25C 109.5 . .
N4 C26 H26A 109.5 . .
N4 C26 H26B 109.5 . .
H26A C26 H26B 109.5 . .
N4 C26 H26C 109.5 . .
H26A C26 H26C 109.5 . .
H26B C26 H26C 109.5 . .
O10 C27 N5 123.1(5) . .
O10 C27 H27 118.5 . .
N5 C27 H27 118.5 . .
O10 C28 N6 121.2(13) . .
O10 C28 H28 119.4 . .
N6 C28 H28 119.4 . .
O7 C29 O8 125.9(3) . .
O7 C29 C4 117.9(3) . 4_655
O8 C29 C4 116.2(3) . 4_655
N5 C30 N6 52.4(5) . .
N5 C30 H30D 109.5 . .
N6 C30 H30D 57.2 . .
N5 C30 H30E 109.5 . .
N6 C30 H30E 122.0 . .
H30D C30 H30E 109.5 . .
N5 C30 H30F 109.5 . .
N6 C30 H30F 128.5 . .
H30D C30 H30F 109.5 . .
H30E C30 H30F 109.5 . .
N5 C30 H30A 151.2 . .
N6 C30 H30A 109.5 . .
H30D C30 H30A 56.1 . .
H30E C30 H30A 99.2 . .
H30F C30 H30A 61.5 . .
N5 C30 H30B 98.5 . .
N6 C30 H30B 109.5 . .
H30D C30 H30B 107.7 . .
H30E C30 H30B 13.3 . .
H30F C30 H30B 121.5 . .
H30A C30 H30B 109.5 . .
N5 C30 H30C 65.5 . .
N6 C30 H30C 109.5 . .
H30D C30 H30C 142.9 . .
H30E C30 H30C 106.5 . .
H30F C30 H30C 48.2 . .
H30A C30 H30C 109.5 . .
H30B C30 H30C 109.5 . .
O16 C32 N8 120.1(19) . .
O16 C32 H32 119.9 . .
N8 C32 H32 119.9 . .
N8 C33 H33A 109.5 . .
N8 C33 H33B 109.5 . .
H33A C33 H33B 109.5 . .
N8 C33 H33C 109.5 . .
H33A C33 H33C 109.5 . .
H33B C33 H33C 109.5 . .
N8 C34 H34A 109.5 . .
N8 C34 H34B 109.5 . .
H34A C34 H34B 109.5 . .
N8 C34 H34C 109.5 . .
H34A C34 H34C 109.5 . .
H34B C34 H34C 109.5 . .
O15 C35 N7 124.2(5) . .
O15 C35 H35 117.9 . .
N7 C35 H35 117.9 . .
O17 C38 N9 123.0(10) . .
O17 C38 H38 118.5 . .
N9 C38 H38 118.5 . .
N9 C39 H39A 109.5 . .
N9 C39 H39B 109.5 . .
H39A C39 H39B 109.5 . .
N9 C39 H39C 109.5 . .
H39A C39 H39C 109.5 . .
H39B C39 H39C 109.5 . .
N9 C40 H40A 109.5 . .
N9 C40 H40B 109.5 . .
H40A C40 H40B 109.5 . .
N9 C40 H40C 109.5 . .
H40A C40 H40C 109.5 . .
H40B C40 H40C 109.5 . .
O18 C41 N10 125.3(7) . .
O18 C41 H41 117.3 . .
N10 C41 H41 117.3 . .
N10 C42 H42A 109.5 . .
N10 C42 H42B 109.5 . .
H42A C42 H42B 109.5 . .
N10 C42 H42C 109.5 . .
H42A C42 H42C 109.5 . .
H42B C42 H42C 109.5 . .
N10 C43 H43A 109.5 . .
N10 C43 H43B 109.5 . .
H43A C43 H43B 109.5 . .
N10 C43 H43C 109.5 . .
H43A C43 H43C 109.5 . .
H43B C43 H43C 109.5 . .

loop_
_geom_bond_atom_site_label_1
_geom_bond_atom_site_label_2
_geom_bond_distance
_geom_bond_site_symmetry_2
Zn1 O9 1.973(3) .
Zn1 O5 2.029(2) .
Zn1 O3 2.041(2) .
Zn1 O7 2.048(2) .
Zn1 O1 2.057(2) .
Zn1 Zn2 2.9963(5) .
Zn2 O10 1.990(2) .
Zn2 O6 2.011(2) .
Zn2 O2 2.034(2) .
Zn2 O8 2.046(2) .
Zn2 O4 2.055(2) .
Zn3 O15 1.989(2) .
Zn3 O13 2.010(2) .
Zn3 O11 2.014(2) 2_655
Zn3 O14 2.051(2) 2_655
Zn3 O12 2.087(2) .
Zn3 Zn3 3.0029(7) 2_655
O1 C1 1.253(4) .
O2 C1 1.263(4) .
O3 C8 1.253(4) .
O4 C8 1.263(4) .
O5 C16 1.257(4) .
O6 C16 1.263(4) .
O7 C29 1.254(4) .
O8 C29 1.257(4) .
O9 C24 1.208(6) .
O10 C28 1.255(13) .
O10 C27 1.309(6) .
O11 C15 1.257(4) .
O11 Zn3 2.014(2) 2_655
O12 C15 1.252(4) .
O13 C23 1.260(4) .
O14 C23 1.257(4) .
O14 Zn3 2.051(2) 2_655
O15 C35 1.252(5) .
O16 C32 1.30(3) .
O17 C38 1.262(14) .
O18 C41 1.215(9) .
N1 N1 1.241(6) 5_656
N1 C6 1.434(5) .
N2 N2 1.234(6) 7_655
N2 C11 1.421(5) .
N3 N3 1.218(6) 7_656
N3 C19 1.428(5) .
N4 C24 1.292(7) .
N4 C25 1.418(8) .
N4 C26 1.419(10) .
N5 C27 1.350(7) .
N5 C30 1.390(9) .
N5 C1A 1.458(9) .
N6 C28 1.285(16) .
N6 C31 1.474(14) .
N6 C30 1.617(13) .
N7 C35 1.312(6) .
N7 C37 1.388(8) .
N7 C36 1.446(8) .
N8 C32 1.356(15) .
N8 C33 1.371(15) .
N8 C34 1.412(14) .
N9 C38 1.351(13) .
N9 C39 1.406(16) .
N9 C40 1.439(15) .
N10 C41 1.344(7) .
N10 C42 1.426(7) .
N10 C43 1.434(7) .
C1 C2 1.503(5) .
C1A H1AA 0.9600 .
C1A H1AB 0.9600 .
C1A H1AC 0.9600 .
C2 C7 1.388(5) .
C2 C3 1.397(5) .
C3 C4 1.387(5) .
C3 H3 0.9300 .
C4 C5 1.393(5) .
C4 C29 1.506(5) 4_645
C5 C6 1.392(5) .
C5 H5 0.9300 .
C6 C7 1.381(5) .
C7 H7 0.9300 .
C8 C9 1.501(5) .
C9 C14 1.387(5) .
C9 C10 1.395(5) .
C10 C11 1.381(5) .
C10 H10 0.9300 .
C11 C12 1.392(5) .
C12 C13 1.380(5) .
C12 H12 0.9300 .
C13 C14 1.395(5) .
C13 C15 1.514(5) .
C14 H14 0.9300 .
C16 C17 1.505(5) .
C17 C18 1.385(5) .
C17 C22 1.392(5) .
C18 C19 1.395(5) .
C18 H18 0.9300 .
C19 C20 1.383(5) .
C20 C21 1.393(5) .
C20 H20 0.9300 .
C21 C22 1.387(5) .
C21 C23 1.499(5) 4_645
C22 H22 0.9300 .
C23 C21 1.499(5) 4_655
C24 H24 0.9300 .
C25 H25A 0.9600 .
C25 H25B 0.9600 .
C25 H25C 0.9600 .
C26 H26A 0.9600 .
C26 H26B 0.9600 .
C26 H26C 0.9600 .
C27 H27 0.9300 .
C28 H28 0.9300 .
C29 C4 1.506(5) 4_655
C30 H30D 0.9600 .
C30 H30E 0.9600 .
C30 H30F 0.9600 .
C30 H30A 0.9600 .
C30 H30B 0.9600 .
C30 H30C 0.9600 .
C31 H31A 0.9600 .
C31 H31B 0.9600 .
C31 H31C 0.9600 .
C32 H32 0.9300 .
C33 H33A 0.9600 .
C33 H33B 0.9600 .
C33 H33C 0.9600 .
C34 H34A 0.9600 .
C34 H34B 0.9600 .
C34 H34C 0.9600 .
C35 H35 0.9300 .
C36 H36A 0.9600 .
C36 H36B 0.9600 .
C36 H36C 0.9600 .
C37 H37A 0.9600 .
C37 H37B 0.9600 .
C37 H37C 0.9600 .
C38 H38 0.9300 .
C39 H39A 0.9600 .
C39 H39B 0.9600 .
C39 H39C 0.9600 .
C40 H40A 0.9600 .
C40 H40B 0.9600 .
C40 H40C 0.9600 .
C41 H41 0.9300 .
C42 H42A 0.9600 .
C42 H42B 0.9600 .
C42 H42C 0.9600 .
C43 H43A 0.9600 .
C43 H43B 0.9600 .
C43 H43C 0.9600 .

loop_
_platon_squeeze_void_nr
_platon_squeeze_void_average_x
_platon_squeeze_void_average_y
_platon_squeeze_void_average_z
_platon_squeeze_void_volume
_platon_squeeze_void_count_electrons
_platon_squeeze_void_content
1 0.500 -0.029 0.250 792 76 ' '
2 0.500 0.029 0.750 792 77 ' '
3 0.000 0.471 0.750 792 76 ' '
4 0.000 0.529 0.250 792 77 ' '
